data_4508284
loop_
_publ_author_name
'Demadis, Konstantinos D.'
'Panera, Aggeliki'
'Anagnostou, Zafeiria'
'Varouhas, Dimitris'
'Kirillov, Alexander M.'
'C\'isa\<rov\'a, Ivana'

_publ_section_title
;
 Disruption of &#x201C;Coordination Polymer&#x201D; Architecture in
 Cu2+Bis-Phosphonates and Carboxyphosphonates by Use of
 2,2&#x2032;-Bipyridine as Auxiliary Ligand: Structural Variability and
 Topological Analysis
;
_journal_issue 10
_journal_name_full 'Crystal Growth &amp; Design'
_journal_page_first 4480
_journal_paper_doi 10.1021/cg4009625
_journal_volume 13
_journal_year 2013
_chemical_formula_sum 'C14 H28 Cl Cu N3 O11 P2'
_chemical_formula_weight 575.32
_chemical_name_systematic
; 
 ? 
;
_space_group_IT_number 15
_symmetry_cell_setting monoclinic
_symmetry_space_group_name_Hall '-C 2yc'
_symmetry_space_group_name_H-M 'C 1 2/c 1'
_atom_sites_solution_hydrogens geom
_atom_sites_solution_primary direct
_atom_sites_solution_secondary difmap
_audit_creation_method SHELXL-97
_cell_angle_alpha 90.00
_cell_angle_beta 111.0990(8)
_cell_angle_gamma 90.00
_cell_formula_units_Z 8
_cell_length_a 34.3230(5)
_cell_length_b 11.0380(2)
_cell_length_c 13.4260(2)
_cell_measurement_temperature 293(2)
_cell_volume 4745.54(13)
_computing_structure_refinement 'SHELXL-97 (Sheldrick, 1997)'
_computing_structure_solution 'SHELXS-97 (Sheldrick, 1990)'
_diffrn_ambient_temperature 293(2)
_diffrn_measured_fraction_theta_full 1.000
_diffrn_measured_fraction_theta_max 1.000
_diffrn_radiation_monochromator graphite
_diffrn_radiation_source 'fine-focus sealed tube'
_diffrn_radiation_type MoK\a
_diffrn_radiation_wavelength 0.71073
_diffrn_reflns_av_R_equivalents 0.0152
_diffrn_reflns_av_sigmaI/netI 0.0235
_diffrn_reflns_limit_h_max 44
_diffrn_reflns_limit_h_min -44
_diffrn_reflns_limit_k_max 14
_diffrn_reflns_limit_k_min -14
_diffrn_reflns_limit_l_max 17
_diffrn_reflns_limit_l_min -17
_diffrn_reflns_number 10607
_diffrn_reflns_theta_full 27.47
_diffrn_reflns_theta_max 27.47
_diffrn_reflns_theta_min 1.27
_exptl_absorpt_coefficient_mu 1.226
_exptl_crystal_density_diffrn 1.611
_exptl_crystal_density_method 'not measured'
_exptl_crystal_F_000 2376
_refine_diff_density_max 0.548
_refine_diff_density_min -0.574
_refine_diff_density_rms 0.071
_refine_ls_extinction_method none
_refine_ls_goodness_of_fit_ref 0.825
_refine_ls_hydrogen_treatment mixed
_refine_ls_matrix_type full
_refine_ls_number_parameters 289
_refine_ls_number_reflns 5447
_refine_ls_number_restraints 0
_refine_ls_restrained_S_all 0.825
_refine_ls_R_factor_all 0.0365
_refine_ls_R_factor_gt 0.0284
_refine_ls_shift/su_max 0.001
_refine_ls_shift/su_mean 0.000
_refine_ls_structure_factor_coef Fsqd
_refine_ls_weighting_details 'calc w=1/[\s^2^(Fo^2^)+(0.1000P)^2^+0.0000P] where P=(Fo^2^+2Fc^2^)/3'
_refine_ls_weighting_scheme calc
_refine_ls_wR_factor_gt 0.0947
_refine_ls_wR_factor_ref 0.1023
_reflns_number_gt 4630
_reflns_number_total 5447
_reflns_threshold_expression >2sigma(I)
_cod_data_source_file cg4009625_si_003.cif
_cod_data_source_block Cu(bpy)(ALE)(Cl)4H2O
_cod_depositor_comments
;
The following automatic conversions were performed:

'_symmetry_cell_setting' value 'Monoclinic' changed to 'monoclinic'
according to /home/saulius/struct/CIF-dictionaries/cif_core.dic
dictionary named 'cif_core.dic' version 2.4.2 from 2011-04-26.

Automatic conversion script
Id: cif_fix_values 1891 2012-01-12 08:04:46Z andrius 
;
_cod_original_cell_volume 4745.53(13)
_cod_original_sg_symbol_H-M C2/c
_cod_database_code 4508284

loop_
_symmetry_equiv_pos_as_xyz
'x, y, z'
'-x, y, -z+1/2'
'x+1/2, y+1/2, z'
'-x+1/2, y+1/2, -z+1/2'
'-x, -y, -z'
'x, -y, z-1/2'
'-x+1/2, -y+1/2, -z'
'x+1/2, -y+1/2, z-1/2'

loop_
_atom_site_label
_atom_site_type_symbol
_atom_site_fract_x
_atom_site_fract_y
_atom_site_fract_z
_atom_site_U_iso_or_equiv
_atom_site_adp_type
_atom_site_occupancy
_atom_site_symmetry_multiplicity
_atom_site_calc_flag
_atom_site_refinement_flags
Cu1 Cu 0.091991(6) 0.184388(19) 0.443536(17) 0.01654(9) Uani 1 1 d .
Cl2 Cl 0.100375(13) 0.15680(4) 0.64774(3) 0.02102(11) Uani 1 1 d .
P3 P 0.130489(14) 0.45051(4) 0.48599(4) 0.01630(12) Uani 1 1 d .
P4 P 0.188697(14) 0.23952(4) 0.49873(4) 0.01573(11) Uani 1 1 d .
O5 O 0.09586(4) 0.35759(12) 0.44712(10) 0.0218(3) Uani 1 1 d .
O6 O 0.22487(4) 0.16676(11) 0.58263(10) 0.0193(3) Uani 1 1 d .
H6 H 0.2499 0.1815 0.5821 0.023 Uiso 1 1 d R
O7 O 0.13770(4) 0.52570(12) 0.40241(10) 0.0225(3) Uani 1 1 d .
O8 O 0.20084(4) 0.28210(12) 0.40765(10) 0.0208(3) Uani 1 1 d .
O9 O 0.17267(4) 0.33013(11) 0.66476(10) 0.0181(3) Uani 1 1 d .
H9 H 0.1505 0.2796 0.6490 0.022 Uiso 1 1 d R
O10 O 0.15355(4) 0.25230(12) 0.19652(11) 0.0288(3) Uani 1 1 d .
H10A H 0.1654 0.2793 0.2643 0.035 Uiso 1 1 d R
H10B H 0.1462 0.3190 0.1605 0.035 Uiso 1 1 d R
O11 O 0.12030(4) 0.53765(11) 0.56698(10) 0.0227(3) Uani 1 1 d .
H11 H 0.1105 0.4867 0.6150 0.027 Uiso 1 1 d R
O12 O 0.08744(4) 0.56191(12) 0.19471(11) 0.0264(3) Uani 1 1 d .
H12A H 0.1011 0.5533 0.2622 0.032 Uiso 1 1 d R
H12B H 0.0868 0.6420 0.1886 0.032 Uiso 1 1 d R
O13 O 0.15055(4) 0.15830(11) 0.47048(11) 0.0204(3) Uani 1 1 d .
O14 O 0.20090(4) 0.66244(13) 0.38843(10) 0.0267(3) Uani 1 1 d .
H14A H 0.1944 0.6643 0.3222 0.032 Uiso 1 1 d R
H14B H 0.1829 0.6125 0.3975 0.032 Uiso 1 1 d R
O15 O 0.21137(5) 0.12468(14) 0.01227(12) 0.0331(3) Uani 1 1 d .
H15A H 0.2058 0.1840 -0.0295 0.040 Uiso 1 1 d R
H15B H 0.2379 0.1318 0.0446 0.040 Uiso 1 1 d R
C16 C 0.01046(5) 0.08504(17) 0.38145(14) 0.0196(4) Uani 1 1 d .
N17 N 0.32083(5) 0.47863(14) 0.83272(12) 0.0222(3) Uani 1 1 d .
H17A H 0.3105 0.4747 0.8796 0.027 Uiso 1 1 d R
H17B H 0.3421 0.5258 0.8546 0.027 Uiso 1 1 d R
H17C H 0.3305 0.3975 0.8269 0.027 Uiso 1 1 d R
N18 N 0.07856(5) 0.00852(14) 0.41257(11) 0.0184(3) Uani 1 1 d .
C19 C 0.17879(5) 0.37259(15) 0.56929(13) 0.0161(3) Uani 1 1 d .
N20 N 0.02994(5) 0.19335(13) 0.39769(13) 0.0196(3) Uani 1 1 d .
C21 C -0.03272(6) 0.0770(2) 0.35256(15) 0.0252(4) Uani 1 1 d .
H21 H -0.0449 0.0005 0.3380 0.030 Uiso 1 1 d R
C22 C 0.28854(6) 0.50970(17) 0.72749(14) 0.0203(4) Uani 1 1 d .
H22A H 0.2818 0.5870 0.7285 0.024 Uiso 1 1 d R
H22B H 0.3010 0.4996 0.6776 0.024 Uiso 1 1 d R
C23 C 0.03836(6) -0.02020(17) 0.39293(14) 0.0195(4) Uani 1 1 d .
C24 C 0.21559(5) 0.46297(16) 0.60337(14) 0.0187(4) Uani 1 1 d .
H24A H 0.2049 0.5427 0.6127 0.022 Uiso 1 1 d R
H24B H 0.2250 0.4703 0.5506 0.022 Uiso 1 1 d R
C25 C 0.02528(6) -0.14075(18) 0.38343(16) 0.0263(4) Uani 1 1 d .
H25 H -0.0024 -0.1534 0.3714 0.032 Uiso 1 1 d R
C26 C 0.10632(6) -0.07948(17) 0.42011(14) 0.0222(4) Uani 1 1 d .
H26 H 0.1292 -0.0610 0.4249 0.027 Uiso 1 1 d R
C27 C -0.05586(6) 0.1818(2) 0.33917(17) 0.0306(5) Uani 1 1 d .
H27 H -0.0893 0.1782 0.3132 0.037 Uiso 1 1 d R
C28 C 0.25031(5) 0.43120(17) 0.70850(14) 0.0205(4) Uani 1 1 d .
H28A H 0.2424 0.4419 0.7700 0.025 Uiso 1 1 d R
H28B H 0.2573 0.3565 0.7094 0.025 Uiso 1 1 d R
C29 C 0.00747(6) 0.29440(19) 0.38570(17) 0.0258(4) Uani 1 1 d .
H29 H 0.0249 0.3719 0.4010 0.031 Uiso 1 1 d R
C30 C -0.03563(7) 0.2926(2) 0.35602(18) 0.0316(5) Uani 1 1 d .
H30 H -0.0501 0.3663 0.3476 0.038 Uiso 1 1 d R
C31 C 0.05428(7) -0.23121(18) 0.39337(17) 0.0314(5) Uani 1 1 d .
H31 H 0.0457 -0.3138 0.3855 0.038 Uiso 1 1 d R
C32 C 0.09551(7) -0.20112(18) 0.41129(17) 0.0282(4) Uani 1 1 d .
H32 H 0.1180 -0.2622 0.4127 0.034 Uiso 1 1 d R

loop_
_atom_site_aniso_label
_atom_site_aniso_U_11
_atom_site_aniso_U_22
_atom_site_aniso_U_33
_atom_site_aniso_U_23
_atom_site_aniso_U_13
_atom_site_aniso_U_12
Cu1 0.01197(14) 0.01466(14) 0.02180(14) -0.00122(8) 0.00465(10) -0.00108(7)
Cl2 0.0199(2) 0.0213(2) 0.0233(2) 0.00050(17) 0.00942(18) -0.00289(17)
P3 0.0148(2) 0.0140(2) 0.0191(2) 0.00048(16) 0.00494(18) -0.00056(16)
P4 0.0120(2) 0.0169(2) 0.0184(2) -0.00075(17) 0.00559(18) -0.00073(16)
O5 0.0151(6) 0.0160(6) 0.0301(7) 0.0011(5) 0.0032(5) -0.0010(5)
O6 0.0139(6) 0.0203(6) 0.0242(7) 0.0029(5) 0.0076(5) 0.0005(5)
O7 0.0205(7) 0.0233(7) 0.0227(7) 0.0036(5) 0.0065(5) -0.0014(5)
O8 0.0162(6) 0.0277(7) 0.0189(6) 0.0011(5) 0.0068(5) 0.0000(5)
O9 0.0177(6) 0.0216(6) 0.0162(6) 0.0014(5) 0.0075(5) -0.0044(5)
O10 0.0323(8) 0.0236(7) 0.0242(7) -0.0001(5) 0.0026(6) 0.0032(6)
O11 0.0238(7) 0.0178(6) 0.0261(7) -0.0011(5) 0.0086(6) 0.0019(5)
O12 0.0287(7) 0.0256(7) 0.0244(7) 0.0013(6) 0.0090(6) -0.0030(6)
O13 0.0144(6) 0.0175(6) 0.0297(7) -0.0043(5) 0.0083(5) -0.0031(5)
O14 0.0255(7) 0.0344(8) 0.0203(7) -0.0014(6) 0.0084(6) -0.0078(6)
O15 0.0282(8) 0.0382(9) 0.0312(8) 0.0091(7) 0.0085(6) -0.0031(7)
C16 0.0182(9) 0.0244(9) 0.0158(8) 0.0002(7) 0.0056(7) -0.0033(7)
N17 0.0169(7) 0.0260(8) 0.0224(8) -0.0042(7) 0.0053(6) -0.0051(6)
N18 0.0177(7) 0.0176(7) 0.0178(7) -0.0007(6) 0.0039(6) -0.0015(6)
C19 0.0159(8) 0.0170(8) 0.0156(8) 0.0014(6) 0.0059(7) -0.0014(7)
N20 0.0161(8) 0.0208(8) 0.0216(8) 0.0005(6) 0.0064(6) -0.0007(6)
C21 0.0191(9) 0.0338(11) 0.0229(9) -0.0013(8) 0.0078(7) -0.0082(8)
C22 0.0167(9) 0.0217(9) 0.0212(9) -0.0010(7) 0.0052(7) -0.0031(7)
C23 0.0190(9) 0.0222(9) 0.0149(8) -0.0005(7) 0.0033(7) -0.0054(7)
C24 0.0177(9) 0.0174(8) 0.0203(9) -0.0002(7) 0.0062(7) -0.0049(7)
C25 0.0283(10) 0.0245(10) 0.0253(10) -0.0021(8) 0.0087(8) -0.0081(8)
C26 0.0225(9) 0.0209(9) 0.0215(9) -0.0019(7) 0.0056(7) 0.0017(8)
C27 0.0150(10) 0.0477(14) 0.0291(11) -0.0014(9) 0.0079(8) -0.0005(8)
C28 0.0187(9) 0.0210(9) 0.0199(9) -0.0002(7) 0.0045(7) -0.0044(7)
C29 0.0206(10) 0.0248(9) 0.0324(10) 0.0022(8) 0.0097(8) 0.0034(8)
C30 0.0216(10) 0.0363(11) 0.0361(11) 0.0055(9) 0.0095(9) 0.0085(9)
C31 0.0442(13) 0.0172(9) 0.0324(11) -0.0007(8) 0.0134(10) -0.0070(9)
C32 0.0362(12) 0.0211(10) 0.0252(10) -0.0004(8) 0.0085(9) 0.0036(8)

loop_
_atom_type_symbol
_atom_type_description
_atom_type_scat_dispersion_real
_atom_type_scat_dispersion_imag
_atom_type_scat_source
C C 0.0033 0.0016 'International Tables Vol C Tables 4.2.6.8 and 6.1.1.4'
H H 0.0000 0.0000 'International Tables Vol C Tables 4.2.6.8 and 6.1.1.4'
N N 0.0061 0.0033 'International Tables Vol C Tables 4.2.6.8 and 6.1.1.4'
O O 0.0106 0.0060 'International Tables Vol C Tables 4.2.6.8 and 6.1.1.4'
Cu Cu 0.3201 1.2651 'International Tables Vol C Tables 4.2.6.8 and 6.1.1.4'
Cl Cl 0.1484 0.1585 'International Tables Vol C Tables 4.2.6.8 and 6.1.1.4'
P P 0.1023 0.0942 'International Tables Vol C Tables 4.2.6.8 and 6.1.1.4'

loop_
_geom_angle_atom_site_label_1
_geom_angle_atom_site_label_2
_geom_angle_atom_site_label_3
_geom_angle
O5 Cu1 O13 94.93(5)
O5 Cu1 N20 90.86(6)
O13 Cu1 N20 171.31(6)
O5 Cu1 N18 168.69(6)
O13 Cu1 N18 92.33(6)
N20 Cu1 N18 81.01(6)
O5 Cu1 Cl2 96.15(4)
O13 Cu1 Cl2 94.04(4)
N20 Cu1 Cl2 91.77(5)
N18 Cu1 Cl2 91.96(4)
O7 P3 O5 116.21(7)
O7 P3 O11 108.51(7)
O5 P3 O11 107.97(7)
O7 P3 C19 111.13(7)
O5 P3 C19 108.41(8)
O11 P3 C19 103.86(7)
O8 P4 O13 116.65(7)
O8 P4 O6 111.46(7)
O13 P4 O6 105.44(7)
O8 P4 C19 108.99(8)
O13 P4 C19 107.26(7)
O6 P4 C19 106.51(7)
P3 O5 Cu1 136.36(8)
P4 O6 H6 115.2
C19 O9 H9 111.7
H10A O10 H10B 102.5
P3 O11 H11 108.0
H12A O12 H12B 101.1
P4 O13 Cu1 134.80(8)
H14A O14 H14B 103.5
H15A O15 H15B 102.1
N20 C16 C21 121.14(18)
N20 C16 C23 114.51(15)
C21 C16 C23 124.31(17)
C22 N17 H17A 111.0
C22 N17 H17B 115.9
H17A N17 H17B 108.5
C22 N17 H17C 107.2
H17A N17 H17C 105.4
H17B N17 H17C 108.3
C26 N18 C23 119.69(16)
C26 N18 Cu1 125.65(13)
C23 N18 Cu1 114.32(12)
O9 C19 C24 108.08(13)
O9 C19 P4 108.00(11)
C24 C19 P4 112.60(11)
O9 C19 P3 107.59(11)
C24 C19 P3 109.83(12)
P4 C19 P3 110.57(9)
C29 N20 C16 119.39(17)
C29 N20 Cu1 125.87(13)
C16 N20 Cu1 114.71(12)
C27 C21 C16 119.26(19)
C27 C21 H21 122.6
C16 C21 H21 117.9
N17 C22 C28 109.38(14)
N17 C22 H22A 108.5
C28 C22 H22A 109.7
N17 C22 H22B 106.3
C28 C22 H22B 114.1
H22A C22 H22B 108.7
N18 C23 C25 121.05(18)
N18 C23 C16 114.54(15)
C25 C23 C16 124.41(17)
C28 C24 C19 114.14(14)
C28 C24 H24A 107.0
C19 C24 H24A 108.3
C28 C24 H24B 112.0
C19 C24 H24B 108.5
H24A C24 H24B 106.5
C31 C25 C23 118.92(19)
C31 C25 H25 124.9
C23 C25 H25 116.2
N18 C26 C32 122.33(19)
N18 C26 H26 118.5
C32 C26 H26 119.0
C21 C27 C30 119.26(19)
C21 C27 H27 120.7
C30 C27 H27 120.0
C22 C28 C24 111.41(14)
C22 C28 H28A 106.2
C24 C28 H28A 113.5
C22 C28 H28B 109.0
C24 C28 H28B 110.9
H28A C28 H28B 105.7
N20 C29 C30 122.3(2)
N20 C29 H29 113.8
C30 C29 H29 123.9
C27 C30 C29 118.6(2)
C27 C30 H30 122.3
C29 C30 H30 119.1
C25 C31 C32 119.86(18)
C25 C31 H31 119.9
C32 C31 H31 120.2
C26 C32 C31 118.13(19)
C26 C32 H32 117.5
C31 C32 H32 124.2

loop_
_geom_bond_atom_site_label_1
_geom_bond_atom_site_label_2
_geom_bond_distance
Cu1 O5 1.9158(13)
Cu1 O13 1.9314(12)
Cu1 N20 1.9952(16)
Cu1 N18 2.0039(15)
Cu1 Cl2 2.6690(5)
P3 O7 1.4863(13)
P3 O5 1.5134(13)
P3 O11 1.5823(13)
P3 C19 1.8450(17)
P4 O8 1.5021(13)
P4 O13 1.5179(13)
P4 O6 1.5647(13)
P4 C19 1.8447(17)
O6 H6 0.8782
O9 C19 1.449(2)
O9 H9 0.9061
O10 H10A 0.9033
O10 H10B 0.8669
O11 H11 1.0003
O12 H12A 0.8629
O12 H12B 0.8868
O14 H14A 0.8351
O14 H14B 0.8695
O15 H15A 0.8382
O15 H15B 0.8605
C16 N20 1.349(2)
C16 C21 1.393(3)
C16 C23 1.478(3)
N17 C22 1.488(2)
N17 H17A 0.8266
N17 H17B 0.8579
N17 H17C 0.9685
N18 C26 1.339(2)
N18 C23 1.346(2)
C19 C24 1.544(2)
N20 C29 1.332(2)
C21 C27 1.377(3)
C21 H21 0.9315
C22 C28 1.516(2)
C22 H22A 0.8860
C22 H22B 0.9207
C23 C25 1.395(3)
C24 C28 1.524(2)
C24 H24A 0.9785
C24 H24B 0.8813
C25 C31 1.382(3)
C25 H25 0.9143
C26 C32 1.387(3)
C26 H26 0.7903
C27 C30 1.385(3)
C27 H27 1.0728
C28 H28A 0.9636
C28 H28B 0.8580
C29 C30 1.387(3)
C29 H29 1.0224
C30 H30 0.9371
C31 C32 1.388(3)
C31 H31 0.9521
C32 H32 1.0187
